data_1560470
loop_
_publ_author_name
'Iyer, Abishek K.'
'Yin, Wenlong'
'Lee, Emma J.'
'Lin, Xinsong'
'Mar, Arthur'

_publ_section_title
;
 Quaternary rare-earth sulfides RE 3 M 0.5 GeS 7 (RE=La--Nd, Sm; M=Co, Ni)
 and Y 3 Pd 0.5 SiS 7
;
_journal_name_full 'Journal of Solid State Chemistry'
_journal_page_first 14
_journal_page_last 23
_journal_paper_doi 10.1016/j.jssc.2017.03.009
_journal_volume 250
_journal_year 2017
_chemical_absolute_configuration ad
_chemical_formula_structural 'Nd3 Ni0.50 Ge S7'
_chemical_formula_sum 'Ge Nd3 Ni0.5 S7'
_chemical_formula_weight 759.09
_chemical_name_common 'neodymium nickel germanium sulfide (3/0.5/1/7)'
_chemical_name_systematic 'neodymium nickel germanium sulfide (3/0.5/1/7)'
_space_group_crystal_system hexagonal
_space_group_IT_number 173
_space_group_name_Hall 'P 6c'
_space_group_name_H-M_alt 'P 63'
_atom_sites_solution_hydrogens .
_audit_creation_method SHELXL-2014/7
_cell_angle_alpha 90
_cell_angle_beta 90
_cell_angle_gamma 120
_cell_formula_units_Z 2
_cell_length_a 10.0760(3)
_cell_length_b 10.0760(3)
_cell_length_c 5.7605(2)
_cell_measurement_reflns_used 7588
_cell_measurement_temperature 296(2)
_cell_measurement_theta_max 33.06
_cell_measurement_theta_min 2.33
_cell_volume 506.49(3)
_computing_cell_refinement 'Bruker SAINT 8.34A (Bruker, 2013)'
_computing_data_collection 'Bruker APEX 2 (Bruker, 2008)'
_computing_data_reduction 'Bruker SAINT 8.34A'
_computing_molecular_graphics 'ATOMS 5.1 (Dowty, 1999)'
_computing_publication_material 'SHELXL-2014/7 (Sheldrick, 2014)'
_computing_structure_refinement 'SHELXL-2014/7 (Sheldrick, 2014)'
_computing_structure_solution 'SHELXS-97 (Sheldrick, 2008)'
_diffrn_ambient_temperature 296(2)
_diffrn_measured_fraction_theta_full 1.000
_diffrn_measured_fraction_theta_max 0.999
_diffrn_measurement_device_type 'Bruker PLATFORM/SMART APEX II CCD'
_diffrn_measurement_method '\w and \f scans'
_diffrn_radiation_type MoK\a
_diffrn_radiation_wavelength 0.71073
_diffrn_reflns_av_R_equivalents 0.0254
_diffrn_reflns_av_unetI/netI 0.0179
_diffrn_reflns_Laue_measured_fraction_full 1.000
_diffrn_reflns_Laue_measured_fraction_max 0.999
_diffrn_reflns_limit_h_max 15
_diffrn_reflns_limit_h_min -15
_diffrn_reflns_limit_k_max 15
_diffrn_reflns_limit_k_min -15
_diffrn_reflns_limit_l_max 8
_diffrn_reflns_limit_l_min -8
_diffrn_reflns_number 7287
_diffrn_reflns_point_group_measured_fraction_full 1.000
_diffrn_reflns_point_group_measured_fraction_max 0.998
_diffrn_reflns_theta_full 25.242
_diffrn_reflns_theta_max 33.137
_diffrn_reflns_theta_min 2.334
_diffrn_source 'fine-focus sealed tube'
_exptl_absorpt_coefficient_mu 20.332
_exptl_absorpt_correction_T_max 0.461
_exptl_absorpt_correction_T_min 0.361
_exptl_absorpt_correction_type numerical
_exptl_absorpt_process_details 'SHELXL-2014/7 (Sheldrick, 2014)'
_exptl_crystal_colour grey
_exptl_crystal_density_diffrn 4.977
_exptl_crystal_description irregular
_exptl_crystal_F_000 676
_exptl_crystal_size_max 0.075
_exptl_crystal_size_mid 0.061
_exptl_crystal_size_min 0.061
_refine_diff_density_max 1.169
_refine_diff_density_min -0.705
_refine_diff_density_rms 0.148
_refine_ls_abs_structure_details
;
 Refined as an inversion twin.
;
_refine_ls_abs_structure_Flack 0.009(17)
_refine_ls_extinction_coef 0.0122(4)
_refine_ls_extinction_expression Fc^*^=kFc[1+0.001xFc^2^\l^3^/sin(2\q)]^-1/4^
_refine_ls_extinction_method 'SHELXL-2014/7 (Sheldrick 2014)'
_refine_ls_goodness_of_fit_ref 1.104
_refine_ls_hydrogen_treatment undef
_refine_ls_matrix_type full
_refine_ls_number_parameters 41
_refine_ls_number_reflns 1286
_refine_ls_number_restraints 1
_refine_ls_restrained_S_all 1.104
_refine_ls_R_factor_all 0.0131
_refine_ls_R_factor_gt 0.0129
_refine_ls_shift/su_max 0.001
_refine_ls_shift/su_mean 0.000
_refine_ls_structure_factor_coef Fsqd
_refine_ls_weighting_details 'w=1/[\s^2^(Fo^2^)+(0.0116P)^2^+0.3902P] where P=(Fo^2^+2Fc^2^)/3'
_refine_ls_weighting_scheme calc
_refine_ls_wR_factor_gt 0.0298
_refine_ls_wR_factor_ref 0.0299
_reflns_Friedel_coverage 0.846
_reflns_Friedel_fraction_full 1.000
_reflns_Friedel_fraction_max 0.998
_reflns_number_gt 1270
_reflns_number_total 1286
_reflns_threshold_expression 'I > 2\s(I)'
_cod_data_source_file mmc20.cif
_cod_data_source_block 9
_cod_original_formula_sum 'Ge Nd3 Ni0.50 S7'
_cod_database_code 1560470
_shelx_shelxl_version_number 2014/7
_shelx_space_group_comment
;
The symmetry employed for this shelxl refinement is uniquely defined
by the following loop, which should always be used as a source of
symmetry information in preference to the above space-group names.
They are only intended as comments.
;
_shelx_estimated_absorpt_t_min 0.311
_shelx_estimated_absorpt_t_max 0.370

loop_
_space_group_symop_operation_xyz
'x, y, z'
'-y, x-y, z'
'-x+y, -x, z'
'-x, -y, z+1/2'
'y, -x+y, z+1/2'
'x-y, x, z+1/2'

loop_
_atom_site_label
_atom_site_type_symbol
_atom_site_fract_x
_atom_site_fract_y
_atom_site_fract_z
_atom_site_U_iso_or_equiv
_atom_site_adp_type
_atom_site_occupancy
_atom_site_site_symmetry_order
_atom_site_calc_flag
_atom_site_refinement_flags_posn
_atom_site_refinement_flags_adp
_atom_site_refinement_flags_occupancy
_atom_site_disorder_assembly
_atom_site_disorder_group
Nd Nd 0.12870(2) 0.35583(2) 0.01764(8) 0.00860(6) Uani 1 1 d . . . . .
NiA Ni 0.0000 0.0000 0.2490(5) 0.0094(4) Uani 0.474(2) 3 d S T P . .
NiB Ni 0.0000 0.0000 -0.002(8) 0.0094(4) Uani 0.026(2) 3 d S T P . .
Ge Ge 0.3333 0.6667 0.59932(13) 0.00835(14) Uani 1 3 d S T P . .
S1 S 0.24320(10) 0.15487(10) 0.0000(3) 0.01269(18) Uani 1 1 d . . . . .
S2 S 0.51982(11) 0.10186(11) 0.25117(18) 0.00949(17) Uani 1 1 d . . . . .
S3 S 0.3333 0.6667 0.2227(3) 0.0096(3) Uani 1 3 d S T P . .

loop_
_atom_site_aniso_label
_atom_site_aniso_U_11
_atom_site_aniso_U_22
_atom_site_aniso_U_33
_atom_site_aniso_U_23
_atom_site_aniso_U_13
_atom_site_aniso_U_12
Nd 0.00906(9) 0.00734(8) 0.00932(9) 0.00064(11) 0.00076(11) 0.00405(6)
NiA 0.0078(4) 0.0078(4) 0.0126(9) 0.000 0.000 0.0039(2)
NiB 0.0078(4) 0.0078(4) 0.0126(9) 0.000 0.000 0.0039(2)
Ge 0.00930(19) 0.00930(19) 0.0065(3) 0.000 0.000 0.00465(9)
S1 0.0113(4) 0.0095(3) 0.0188(5) 0.0027(5) 0.0009(5) 0.0064(3)
S2 0.0089(4) 0.0093(4) 0.0096(4) 0.0000(3) -0.0010(3) 0.0040(3)
S3 0.0112(4) 0.0112(4) 0.0064(7) 0.000 0.000 0.0056(2)

loop_
_atom_type_symbol
_atom_type_description
_atom_type_scat_dispersion_real
_atom_type_scat_dispersion_imag
_atom_type_scat_source
S S 0.1246 0.1234 'International Tables Vol C Tables 4.2.6.8 and 6.1.1.4'
Ni Ni 0.3393 1.1124 'International Tables Vol C Tables 4.2.6.8 and 6.1.1.4'
Ge Ge 0.1547 1.8001 'International Tables Vol C Tables 4.2.6.8 and 6.1.1.4'
Nd Nd -0.1943 3.0179 'International Tables Vol C Tables 4.2.6.8 and 6.1.1.4'

loop_
_geom_angle_atom_site_label_1
_geom_angle_atom_site_label_2
_geom_angle_atom_site_label_3
_geom_angle
_geom_angle_site_symmetry_1
_geom_angle_site_symmetry_3
S1 Nd S1 83.83(4) 2 .
S1 Nd S2 106.91(3) 2 5_564
S1 Nd S2 142.60(4) . 5_564
S1 Nd S1 77.56(3) 2 6
S1 Nd S1 77.45(3) . 6
S2 Nd S1 139.38(3) 5_564 6
S1 Nd S2 140.30(4) 2 6_554
S1 Nd S2 74.76(3) . 6_554
S2 Nd S2 74.75(4) 5_564 6_554
S1 Nd S2 127.63(3) 6 6_554
S1 Nd S3 149.64(3) 2 .
S1 Nd S3 117.03(2) . .
S2 Nd S3 70.73(3) 5_564 .
S1 Nd S3 85.49(4) 6 .
S2 Nd S3 69.54(3) 6_554 .
S1 Nd S2 72.07(3) 2 2
S1 Nd S2 144.11(4) . 2
S2 Nd S2 71.628(17) 5_564 2
S1 Nd S2 71.75(3) 6 2
S2 Nd S2 139.71(3) 6_554 2
S3 Nd S2 78.80(2) . 2
S1 Nd S1 74.38(3) 2 6_554
S1 Nd S1 74.29(3) . 6_554
S2 Nd S1 74.51(3) 5_564 6_554
S1 Nd S1 141.81(3) 6 6_554
S2 Nd S1 67.87(3) 6_554 6_554
S3 Nd S1 130.37(4) . 6_554
S2 Nd S1 121.68(3) 2 6_554
S1 Nd NiB 41.94(2) 2 .
S1 Nd NiB 41.91(2) . .
S2 Nd NiB 137.5(7) 5_564 .
S1 Nd NiB 72.3(9) 6 .
S2 Nd NiB 110.3(5) 6_554 .
S3 Nd NiB 151.7(7) . .
S2 Nd NiB 109.4(4) 2 .
S1 Nd NiB 69.5(9) 6_554 .
S1 Nd NiA 47.94(3) 2 .
S1 Nd NiA 47.91(3) . .
S2 Nd NiA 154.84(3) 5_564 .
S1 Nd NiA 47.32(5) 6 .
S2 Nd NiA 122.64(3) 6_554 .
S3 Nd NiA 130.13(5) . .
S2 Nd NiA 96.70(3) 2 .
S1 Nd NiA 94.50(5) 6_554 .
NiB Nd NiA 25.0(9) . .
S1 Nd NiA 46.94(3) 2 4_554
S1 Nd NiA 46.91(3) . 4_554
S2 Nd NiA 116.27(5) 5_564 4_554
S1 Nd NiA 96.49(5) 6 4_554
S2 Nd NiA 95.71(3) 6_554 4_554
S3 Nd NiA 162.104(11) . 4_554
S2 Nd NiA 118.76(2) 2 4_554
S1 Nd NiA 45.32(5) 6_554 4_554
NiB Nd NiA 24.2(9) . 4_554
NiA Nd NiA 49.174(4) . 4_554
NiB NiA NiB 180.000(12) 4 .
NiB NiA S1 123.72(6) 4 3
NiB NiA S1 56.28(6) . 3
NiB NiA S1 123.72(6) 4 2
NiB NiA S1 56.28(6) . 2
S1 NiA S1 92.16(9) 3 2
NiB NiA S1 123.72(6) 4 .
NiB NiA S1 56.28(6) . .
S1 NiA S1 92.16(9) 3 .
S1 NiA S1 92.16(9) 2 .
NiB NiA S1 56.06(6) 4 6
NiB NiA S1 123.94(6) . 6
S1 NiA S1 179.78(12) 3 6
S1 NiA S1 87.994(15) 2 6
S1 NiA S1 87.994(15) . 6
NiB NiA S1 56.06(6) 4 5
NiB NiA S1 123.94(6) . 5
S1 NiA S1 87.994(15) 3 5
S1 NiA S1 179.78(12) 2 5
S1 NiA S1 87.995(15) . 5
S1 NiA S1 91.85(9) 6 5
NiB NiA S1 56.06(6) 4 4
NiB NiA S1 123.94(6) . 4
S1 NiA S1 87.994(15) 3 4
S1 NiA S1 87.994(15) 2 4
S1 NiA S1 179.78(12) . 4
S1 NiA S1 91.85(9) 6 4
S1 NiA S1 91.85(9) 5 4
NiB NiA NiA 180.0 4 4_554
NiB NiA NiA 0.0 . 4_554
S1 NiA NiA 56.28(6) 3 4_554
S1 NiA NiA 56.28(6) 2 4_554
S1 NiA NiA 56.28(6) . 4_554
S1 NiA NiA 123.94(6) 6 4_554
S1 NiA NiA 123.94(6) 5 4_554
S1 NiA NiA 123.94(6) 4 4_554
NiB NiA NiA 0.000(7) 4 4
NiB NiA NiA 180.0 . 4
S1 NiA NiA 123.72(6) 3 4
S1 NiA NiA 123.72(6) 2 4
S1 NiA NiA 123.72(6) . 4
S1 NiA NiA 56.06(6) 6 4
S1 NiA NiA 56.06(6) 5 4
S1 NiA NiA 56.06(6) 4 4
NiA NiA NiA 180.0 4_554 4
NiB NiA Nd 112.97(5) 4 .
NiB NiA Nd 67.03(5) . .
S1 NiA Nd 123.31(11) 3 .
S1 NiA Nd 53.08(3) 2 .
S1 NiA Nd 53.25(3) . .
S1 NiA Nd 56.91(3) 6 .
S1 NiA Nd 126.94(2) 5 .
S1 NiA Nd 126.77(3) 4 .
NiA NiA Nd 67.03(5) 4_554 .
NiA NiA Nd 112.97(5) 4 .
NiB NiA Nd 112.97(5) 4 2
NiB NiA Nd 67.03(5) . 2
S1 NiA Nd 53.08(3) 3 2
S1 NiA Nd 53.25(3) 2 2
S1 NiA Nd 123.31(11) . 2
S1 NiA Nd 126.94(2) 6 2
S1 NiA Nd 126.77(3) 5 2
S1 NiA Nd 56.91(3) 4 2
NiA NiA Nd 67.03(5) 4_554 2
NiA NiA Nd 112.97(5) 4 2
Nd NiA Nd 105.76(5) . 2
NiA NiB NiA 180.0 4_554 .
NiA NiB S1 90.3(13) 4_554 3
NiA NiB S1 89.7(13) . 3
NiA NiB S1 90.3(13) 4_554 2
NiA NiB S1 89.7(13) . 2
S1 NiB S1 120.00(2) 3 2
NiA NiB S1 90.3(13) 4_554 .
NiA NiB S1 89.7(13) . .
S1 NiB S1 120.00(2) 3 .
S1 NiB S1 120.00(2) 2 .
NiA NiB NiB 0.0 4_554 4_554
NiA NiB NiB 180.0 . 4_554
S1 NiB NiB 90.3(13) 3 4_554
S1 NiB NiB 90.3(13) 2 4_554
S1 NiB NiB 90.3(13) . 4_554
NiA NiB NiB 180.0 4_554 4
NiA NiB NiB 0.0 . 4
S1 NiB NiB 89.7(13) 3 4
S1 NiB NiB 89.7(13) 2 4
S1 NiB NiB 89.7(13) . 4
NiB NiB NiB 180.0 4_554 4
NiA NiB Nd 92.0(9) 4_554 .
NiA NiB Nd 88.0(9) . .
S1 NiB Nd 178(2) 3 .
S1 NiB Nd 59.91(4) 2 .
S1 NiB Nd 60.11(4) . .
NiB NiB Nd 92.0(9) 4_554 .
NiB NiB Nd 88.0(9) 4 .
NiA NiB Nd 92.0(9) 4_554 2
NiA NiB Nd 88.0(9) . 2
S1 NiB Nd 59.91(4) 3 2
S1 NiB Nd 60.11(4) 2 2
S1 NiB Nd 178(2) . 2
NiB NiB Nd 92.0(9) 4_554 2
NiB NiB Nd 88.0(9) 4 2
Nd NiB Nd 119.88(11) . 2
NiA NiB Nd 92.0(9) 4_554 3
NiA NiB Nd 88.0(9) . 3
S1 NiB Nd 60.11(4) 3 3
S1 NiB Nd 178(2) 2 3
S1 NiB Nd 59.91(4) . 3
NiB NiB Nd 92.0(9) 4_554 3
NiB NiB Nd 88.0(9) 4 3
Nd NiB Nd 119.88(11) . 3
Nd NiB Nd 119.88(11) 2 3
S3 Ge S2 113.17(3) . 4_665
S3 Ge S2 113.17(3) . 5_565
S2 Ge S2 105.53(4) 4_665 5_565
S3 Ge S2 113.17(3) . 6
S2 Ge S2 105.53(4) 4_665 6
S2 Ge S2 105.53(4) 5_565 6
NiB S1 NiA 34.0(13) . .
NiB S1 NiA 33.7(13) . 4_554
NiA S1 NiA 67.67(2) . 4_554
NiB S1 Nd 78.15(6) . 3
NiA S1 Nd 78.98(3) . 3
NiA S1 Nd 81.37(3) 4_554 3
NiB S1 Nd 77.99(6) . .
NiA S1 Nd 78.84(3) . .
NiA S1 Nd 81.23(3) 4_554 .
Nd S1 Nd 155.74(4) 3 .
NiB S1 Nd 109.5(13) . 5_554
NiA S1 Nd 143.44(7) . 5_554
NiA S1 Nd 75.77(7) 4_554 5_554
Nd S1 Nd 96.06(4) 3 5_554
Nd S1 Nd 95.90(4) . 5_554
NiB S1 Nd 108.7(13) . 5
NiA S1 Nd 74.75(7) . 5
NiA S1 Nd 142.41(7) 4_554 5
Nd S1 Nd 91.84(4) 3 5
Nd S1 Nd 91.71(4) . 5
Nd S1 Nd 141.81(3) 5_554 5
Ge S2 Nd 91.01(3) 4_664 6_655
Ge S2 Nd 88.70(3) 4_664 5
Nd S2 Nd 109.96(4) 6_655 5
Ge S2 Nd 121.02(4) 4_664 3
Nd S2 Nd 142.50(4) 6_655 3
Nd S2 Nd 91.17(3) 5 3
Ge S3 Nd 113.19(3) . 3_565
Ge S3 Nd 113.19(3) . 2_665
Nd S3 Nd 105.51(4) 3_565 2_665
Ge S3 Nd 113.19(3) . .
Nd S3 Nd 105.51(4) 3_565 .
Nd S3 Nd 105.51(4) 2_665 .

loop_
_geom_bond_atom_site_label_1
_geom_bond_atom_site_label_2
_geom_bond_distance
_geom_bond_site_symmetry_2
Nd S1 2.7817(9) 2
Nd S1 2.7889(9) .
Nd S2 2.8707(10) 5_564
Nd S1 2.9517(15) 6
Nd S2 2.9607(11) 6_554
Nd S3 2.9997(7) .
Nd S2 3.0087(10) 2
Nd S1 3.1438(15) 6_554
Nd NiB 3.1463(17) .
Nd NiA 3.4150(12) .
Nd NiA 3.5047(14) 4_554
NiA NiB 1.44(5) 4
NiA NiB 1.44(5) .
NiA S1 2.583(2) 3
NiA S1 2.583(2) 2
NiA S1 2.583(2) .
NiA S1 2.590(2) 6
NiA S1 2.590(2) 5
NiA S1 2.590(2) 4
NiA NiA 2.88023(10) 4_554
NiA NiA 2.88027(10) 4
NiA Nd 3.4151(12) 2
NiB NiA 1.44(5) 4_554
NiB S1 2.1485(9) 3
NiB S1 2.1485(9) 2
NiB S1 2.1485(9) .
NiB NiB 2.88024(10) 4_554
NiB NiB 2.88026(10) 4
NiB Nd 3.1464(17) 2
NiB Nd 3.1464(17) 3
Ge S3 2.1695(18) .
Ge S2 2.2234(10) 4_665
Ge S2 2.2234(10) 5_565
Ge S2 2.2234(10) 6
S1 NiA 2.590(2) 4_554
S1 Nd 2.7817(9) 3
S1 Nd 2.9517(15) 5_554
S1 Nd 3.1438(15) 5
S2 Ge 2.2234(10) 4_664
S2 Nd 2.8707(10) 6_655
S2 Nd 2.9606(11) 5
S2 Nd 3.0087(10) 3
S3 Nd 2.9997(7) 3_565
S3 Nd 2.9997(7) 2_665
